data_7235493
loop_
_publ_author_name
'White, Nicholas G.'
'Lovett, Henry G.'
'Beer, Paul D.'

_publ_section_title
;
 Bis-triazolium containing macrocycles, pseudorotaxanes and interlocked
 structures for anion recognition
;
_journal_issue 24
_journal_name_full 'RSC Advances'
_journal_page_first 12133
_journal_paper_doi 10.1039/C4RA00615A
_journal_volume 4
_journal_year 2014
_chemical_absolute_configuration unk
_chemical_compound_source synthesized
_chemical_formula_moiety '2(C31 H40 N6 O7)'
_chemical_formula_sum 'C62 H80 N12 O14'
_chemical_formula_weight 1217.39
_space_group_IT_number 33
_space_group_name_Hall 'P 2c -2n'
_space_group_name_H-M_alt 'P n a 21'
_symmetry_cell_setting orthorhombic
_symmetry_space_group_name_Hall 'P 2c -2n'
_symmetry_space_group_name_H-M 'P n a 21'
_atom_sites_solution_hydrogens geom
_atom_sites_solution_primary direct
_cell_angle_alpha 90
_cell_angle_beta 90
_cell_angle_gamma 90
_cell_formula_units_Z 4
_cell_length_a 9.7515(2)
_cell_length_b 65.1244(16)
_cell_length_c 10.1151(3)
_cell_measurement_reflns_used 10973
_cell_measurement_temperature 150
_cell_measurement_theta_max 32.1020
_cell_measurement_theta_min 1.8186
_cell_volume 6423.7(3)
_computing_cell_refinement 'CrysAlisPro (Oxford Diffraction, 2011)'
_computing_data_collection 'CrystalClear (Rigaku, 1997--2002)'
_computing_data_reduction 'CrysAlisPro (Oxford Diffraction, 2011)'
_computing_publication_material 'CRYSTALS (Betteridge et al., 2003)'
_computing_structure_refinement 'CRYSTALS (Betteridge et al., 2003)'
_computing_structure_solution 'SIR92 (Altomare et al., 1994)'
_diffrn_ambient_temperature 150
_diffrn_measured_fraction_theta_full 0.997
_diffrn_measured_fraction_theta_max 0.939
_diffrn_measurement_device Serial
_diffrn_measurement_device_type 'Rigaku Saturn724+ (2x2 bin mode)'
_diffrn_measurement_method \w/2\q
_diffrn_radiation_monochromator graphite
_diffrn_radiation_type synchrotron
_diffrn_radiation_wavelength 0.68889
_diffrn_reflns_av_R_equivalents 0.102
_diffrn_reflns_limit_h_max 14
_diffrn_reflns_limit_h_min -14
_diffrn_reflns_limit_k_max 95
_diffrn_reflns_limit_k_min -99
_diffrn_reflns_limit_l_max 15
_diffrn_reflns_limit_l_min -14
_diffrn_reflns_number 79874
_diffrn_reflns_theta_full 31.583
_diffrn_reflns_theta_max 33.245
_diffrn_reflns_theta_min 1.876
_diffrn_standards_decay_% 0
_diffrn_standards_interval_count 0
_diffrn_standards_interval_time 0
_diffrn_standards_number 0
_exptl_absorpt_coefficient_mu 0.090
_exptl_absorpt_correction_T_max 1.00
_exptl_absorpt_correction_T_min 0.729
_exptl_absorpt_correction_type multi-scan
_exptl_absorpt_process_details
;
CrysAlis Pro, Oxford Diffraction Ltd.,
Version 1.171.34.40 (release 27-08-2010 CrysAlis171 .NET)
(compiled Aug 27 2010,11:50:40)
Empirical absorption correction using spherical harmonics,
 implemented in SCALE3 ABSPACK scaling algorithm.
;
_exptl_crystal_colour colourless
_exptl_crystal_density_diffrn 1.259
_exptl_crystal_density_method 'not measured'
_exptl_crystal_description plate
_exptl_crystal_F_000 2592
_exptl_crystal_size_max 0.12
_exptl_crystal_size_mid 0.12
_exptl_crystal_size_min 0.03
_refine_diff_density_max 1.07
_refine_diff_density_min -0.50
_refine_ls_extinction_method None
_refine_ls_goodness_of_fit_ref 0.9502
_refine_ls_hydrogen_treatment constr
_refine_ls_matrix_type full
_refine_ls_number_parameters 793
_refine_ls_number_reflns 8626
_refine_ls_number_restraints 25
_refine_ls_R_factor_all 0.0799
_refine_ls_R_factor_gt 0.0716
_refine_ls_shift/su_max 0.0005411
_refine_ls_shift/su_mean 0.0000386
_refine_ls_structure_factor_coef Fsqd
_refine_ls_weighting_details
;
 Method, part 1, Chebychev polynomial, (Watkin, 1994, Prince, 1982) 
 [weight] = 1.0/[A~0~*T~0~(x)+A~1~*T~1~(x) ... +A~n-1~]*T~n-1~(x)] 
 where A~i~ are the Chebychev coefficients listed below and x= Fcalc/Fmax 
 Method = Robust Weighting (Prince, 1982) 
 W = [weight] * [1-(deltaF/6*sigmaF)^2^]^2^ 
 A~i~ are: 
 62.1 100. 57.4 21.8 4.43 
;
_refine_ls_weighting_scheme calc
_refine_ls_wR_factor_all 0.1911
_refine_ls_wR_factor_gt 0.1855
_refine_ls_wR_factor_ref 0.1911
_reflns_limit_h_max 14
_reflns_limit_h_min 0
_reflns_limit_k_max 99
_reflns_limit_k_min 0
_reflns_limit_l_max 15
_reflns_limit_l_min 0
_reflns_number_gt 7461
_reflns_number_total 12155
_reflns_threshold_expression I>2.0\s(I)
_oxford_diffrn_Wilson_B_factor 2.81
_oxford_diffrn_Wilson_scale 9.85
_oxford_refine_ls_r_factor_ref 0.0799
_oxford_refine_ls_scale 0.3509(5)
_oxford_reflns_number_all 8626
_oxford_reflns_threshold_expression_ref I>-3.0\s(I)
_cod_data_source_file c4ra00615a2.cif
_cod_data_source_block propylmacrocycle4
_cod_depositor_comments
;
The following automatic conversions were performed:

data item '_exptl_absorpt_correction_type' value 'Multi-scan' was
changed to 'multi-scan' in accordance with the
/home/saulius/struct/COD-crude-data/automatic-downloads/DataCite-retrospective/RSC/depositions/lib/dictionaries/cif_core.dic
dictionary named 'cif_core.dic' version 2.4.2 last updated on
2011-04-26.

Automatic conversion script
Id: cif_fix_values 6909 2019-04-08 15:41:33Z antanas 
;
_cod_original_sg_symbol_H-M 'P n a 21 '
_cod_database_code 7235493

loop_
_symmetry_equiv_pos_as_xyz
x,y,z
-x,-y,z+1/2
-x+1/2,y+1/2,z+1/2
x+1/2,-y+1/2,z

loop_
_atom_site_label
_atom_site_type_symbol
_atom_site_fract_x
_atom_site_fract_y
_atom_site_fract_z
_atom_site_U_iso_or_equiv
_atom_site_occupancy
_atom_site_adp_type
_atom_site_refinement_flags_posn
O1 O 0.2951(4) 0.57143(5) 0.2154(3) 0.0402 1.0000 Uani D
C2 C 0.3172(4) 0.59071(6) 0.2686(4) 0.0294 1.0000 Uani .
C3 C 0.3339(4) 0.60620(7) 0.1752(4) 0.0322 1.0000 Uani .
C4 C 0.3590(4) 0.62619(6) 0.2165(5) 0.0323 1.0000 Uani .
C5 C 0.3646(4) 0.63088(7) 0.3506(4) 0.0305 1.0000 Uani .
O6 O 0.3824(4) 0.65122(5) 0.3786(3) 0.0403 1.0000 Uani .
C7 C 0.3971(6) 0.65690(7) 0.5138(5) 0.0416 1.0000 Uani .
C8 C 0.3957(6) 0.68026(7) 0.5163(5) 0.0405 1.0000 Uani .
N9 N 0.5079(4) 0.68924(6) 0.4421(4) 0.0363 1.0000 Uani .
N10 N 0.6262(5) 0.69429(7) 0.5012(4) 0.0444 1.0000 Uani .
N11 N 0.7043(4) 0.70250(7) 0.4121(5) 0.0454 1.0000 Uani .
C12 C 0.6403(5) 0.70287(7) 0.2952(5) 0.0365 1.0000 Uani .
C13 C 0.5120(5) 0.69437(8) 0.3133(5) 0.0390 1.0000 Uani .
C14 C 0.7070(5) 0.71199(8) 0.1758(5) 0.0429 1.0000 Uani .
C15 C 0.6068(5) 0.72205(7) 0.0808(5) 0.0373 1.0000 Uani .
C16 C 0.6763(5) 0.73503(7) -0.0261(5) 0.0362 1.0000 Uani .
C17 C 0.7791(4) 0.72379(6) -0.1071(4) 0.0299 1.0000 Uani .
N18 N 0.9161(3) 0.72454(6) -0.0760(4) 0.0348 1.0000 Uani .
N19 N 0.9861(3) 0.71386(6) -0.1652(4) 0.0364 1.0000 Uani .
N20 N 0.8939(3) 0.70650(5) -0.2527(4) 0.0303 1.0000 Uani .
C21 C 0.7654(4) 0.71218(6) -0.2204(5) 0.0311 1.0000 Uani .
C22 C 0.9417(4) 0.69492(8) -0.3660(5) 0.0371 1.0000 Uani .
C23 C 0.9107(5) 0.67210(7) -0.3567(5) 0.0376 1.0000 Uani .
O24 O 0.9795(4) 0.66442(5) -0.2422(4) 0.0405 1.0000 Uani .
C25 C 0.9652(4) 0.64380(7) -0.2141(4) 0.0338 1.0000 Uani .
C26 C 0.9654(4) 0.63838(7) -0.0813(4) 0.0331 1.0000 Uani .
C27 C 0.9615(5) 0.61808(8) -0.0436(4) 0.0347 1.0000 Uani .
C28 C 0.9573(4) 0.60261(7) -0.1392(4) 0.0337 1.0000 Uani .
O29 O 0.9552(4) 0.58189(5) -0.1127(3) 0.0419 1.0000 Uani D
C30 C 0.9551(5) 0.57604(7) 0.0225(4) 0.0382 1.0000 Uani D
C31 C 0.9565(4) 0.55311(7) 0.0313(5) 0.0416 1.0000 Uani D
H31 H 0.3310 0.6029 0.0876 0.0340 1.0000 Uiso .
O32 O 0.8323(3) 0.54509(4) -0.0193(3) 0.0390 1.0000 Uani D
C33 C 0.8228(6) 0.52343(6) -0.0052(5) 0.0449 1.0000 Uani D
C34 C 0.6968(5) 0.51630(7) -0.0747(6) 0.0535 1.0000 Uani D
O35 O 0.5726(5) 0.52180(6) -0.0128(6) 0.0842 1.0000 Uani D
C36 C 0.5146(8) 0.50655(9) 0.0660(8) 0.0918 1.0000 Uani D
C37 C 0.3753(6) 0.51223(8) 0.1043(6) 0.0563 1.0000 Uani D
O38 O 0.3780(3) 0.52925(6) 0.1902(5) 0.0602 1.0000 Uani D
C39 C 0.2469(4) 0.53575(6) 0.2282(5) 0.0374 1.0000 Uani D
C40 C 0.2601(4) 0.55531(6) 0.3036(4) 0.0347 1.0000 Uani D
C41 C 0.9548(6) 0.60803(8) -0.2728(5) 0.0442 1.0000 Uani .
H41 H 0.3718 0.6366 0.1542 0.0378 1.0000 Uiso .
C42 C 0.9585(6) 0.62863(8) -0.3095(5) 0.0466 1.0000 Uani .
C43 C 0.3501(4) 0.61520(7) 0.4430(4) 0.0321 1.0000 Uani .
C44 C 0.3270(4) 0.59505(7) 0.4021(4) 0.0326 1.0000 Uani .
O45 O 0.4313(3) 0.68940(4) 0.8699(4) 0.0357 1.0000 Uani D
C46 C 0.4344(4) 0.66835(6) 0.8712(4) 0.0261 1.0000 Uani .
C47 C 0.5643(4) 0.65955(6) 0.8730(5) 0.0335 1.0000 Uani .
C48 C 0.5801(4) 0.63844(6) 0.8722(5) 0.0352 1.0000 Uani .
C49 C 0.4650(4) 0.62587(6) 0.8692(4) 0.0264 1.0000 Uani .
O50 O 0.4686(3) 0.60466(4) 0.8726(4) 0.0335 1.0000 Uani .
C51 C 0.5982(4) 0.59481(6) 0.8757(6) 0.0372 1.0000 Uani .
C52 C 0.5724(5) 0.57246(7) 0.9053(6) 0.0411 1.0000 Uani .
N53 N 0.4743(4) 0.56352(5) 0.8123(4) 0.0331 1.0000 Uani .
N54 N 0.5135(4) 0.55679(6) 0.6934(5) 0.0417 1.0000 Uani .
N55 N 0.3999(4) 0.55085(7) 0.6307(4) 0.0417 1.0000 Uani .
C56 C 0.2909(4) 0.55417(6) 0.7111(5) 0.0312 1.0000 Uani .
C57 C 0.3377(5) 0.56221(7) 0.8274(5) 0.0354 1.0000 Uani .
C58 C 0.1471(4) 0.54824(7) 0.6739(5) 0.0328 1.0000 Uani .
C59 C 0.1246(5) 0.52530(7) 0.6824(5) 0.0380 1.0000 Uani .
C60 C -0.0260(5) 0.51906(7) 0.6723(5) 0.0361 1.0000 Uani .
C61 C -0.0935(4) 0.52551(6) 0.5467(4) 0.0282 1.0000 Uani .
N62 N -0.0461(4) 0.52002(7) 0.4265(4) 0.0403 1.0000 Uani .
N63 N -0.1270(4) 0.52739(7) 0.3348(4) 0.0437 1.0000 Uani .
N64 N -0.2282(4) 0.53752(5) 0.3960(4) 0.0328 1.0000 Uani .
C65 C -0.2110(4) 0.53677(6) 0.5290(5) 0.0306 1.0000 Uani .
C66 C -0.3339(5) 0.54792(8) 0.3186(6) 0.0460 1.0000 Uani .
C67 C -0.3358(4) 0.57073(7) 0.3438(6) 0.0415 1.0000 Uani .
O68 O -0.2015(3) 0.57822(5) 0.3248(4) 0.0418 1.0000 Uani .
C69 C -0.1798(4) 0.59920(7) 0.3222(5) 0.0353 1.0000 Uani .
C70 C -0.0451(4) 0.60529(7) 0.3318(5) 0.0348 1.0000 Uani .
C71 C -0.0088(4) 0.62574(7) 0.3150(5) 0.0359 1.0000 Uani .
H71 H 0.4843 0.6520 0.5470 0.0529 1.0000 Uiso .
C72 C -0.1096(5) 0.64022(7) 0.2915(5) 0.0369 1.0000 Uani .
H72 H 0.3222 0.6512 0.5664 0.0532 1.0000 Uiso .
O73 O -0.0844(3) 0.66080(5) 0.2684(5) 0.0505 1.0000 Uani D
C74 C 0.0524(4) 0.66753(8) 0.2661(6) 0.0493 1.0000 Uani D
C75 C 0.0431(5) 0.69000(8) 0.2330(7) 0.0568 1.0000 Uani D
O76 O 0.1737(4) 0.69862(5) 0.2469(5) 0.0607 1.0000 Uani D
C77 C 0.1717(8) 0.72016(7) 0.2264(6) 0.0667 1.0000 Uani D
C78 C 0.1526(8) 0.73223(9) 0.3512(8) 0.0900 1.0000 Uani D
O79 O 0.2694(6) 0.72971(7) 0.4332(5) 0.0715 1.0000 Uani D
C80 C 0.2799(7) 0.74291(8) 0.5423(7) 0.0764 1.0000 Uani D
C81 C 0.4022(7) 0.73898(7) 0.6215(7) 0.0634 1.0000 Uani D
H81 H 0.4026 0.6847 0.6089 0.0482 1.0000 Uiso .
O82 O 0.3905(5) 0.72008(5) 0.6891(4) 0.0582 1.0000 Uani D
H82 H 0.3097 0.6849 0.4802 0.0479 1.0000 Uiso .
C83 C 0.3247(4) 0.72084(6) 0.8139(4) 0.0323 1.0000 Uani D
C84 C 0.3019(3) 0.69919(6) 0.8590(5) 0.0316 1.0000 Uani D
C85 C -0.2475(5) 0.63413(8) 0.2874(7) 0.0517 1.0000 Uani .
C86 C -0.2813(4) 0.61383(8) 0.3013(7) 0.0475 1.0000 Uani .
C87 C 0.3366(4) 0.63462(6) 0.8673(4) 0.0262 1.0000 Uani .
C88 C 0.3193(4) 0.65567(6) 0.8683(4) 0.0269 1.0000 Uani .
H131 H 0.4433 0.6925 0.2503 0.0477 1.0000 Uiso .
H141 H 0.7764 0.7219 0.2023 0.0511 1.0000 Uiso .
H142 H 0.7511 0.7007 0.1322 0.0499 1.0000 Uiso .
H151 H 0.5505 0.7312 0.1329 0.0460 1.0000 Uiso .
H152 H 0.5495 0.7117 0.0373 0.0474 1.0000 Uiso .
H161 H 0.7214 0.7465 0.0203 0.0426 1.0000 Uiso .
H162 H 0.6073 0.7402 -0.0853 0.0421 1.0000 Uiso .
H211 H 0.6861 0.7092 -0.2679 0.0400 1.0000 Uiso .
H221 H 0.9028 0.7005 -0.4468 0.0431 1.0000 Uiso .
H222 H 1.0408 0.6965 -0.3682 0.0446 1.0000 Uiso .
H231 H 0.9431 0.6651 -0.4361 0.0460 1.0000 Uiso .
H232 H 0.8131 0.6699 -0.3461 0.0457 1.0000 Uiso .
H261 H 0.9700 0.6482 -0.0168 0.0383 1.0000 Uiso .
H271 H 0.9597 0.6142 0.0449 0.0384 1.0000 Uiso .
H301 H 1.0337 0.5816 0.0683 0.0501 1.0000 Uiso .
H302 H 0.8715 0.5811 0.0636 0.0506 1.0000 Uiso .
H311 H 1.0349 0.5476 -0.0148 0.0527 1.0000 Uiso .
H312 H 0.9609 0.5493 0.1237 0.0519 1.0000 Uiso .
H331 H 0.8158 0.5199 0.0885 0.0582 1.0000 Uiso .
H332 H 0.9034 0.5166 -0.0429 0.0579 1.0000 Uiso .
H341 H 0.6950 0.5230 -0.1607 0.0674 1.0000 Uiso .
H342 H 0.7018 0.5015 -0.0863 0.0672 1.0000 Uiso .
H361 H 0.5664 0.5052 0.1382 0.1171 1.0000 Uiso .
H362 H 0.5104 0.4946 0.0083 0.1170 1.0000 Uiso .
H371 H 0.3252 0.5161 0.0260 0.0701 1.0000 Uiso .
H372 H 0.3313 0.5007 0.1480 0.0704 1.0000 Uiso .
H391 H 0.1879 0.5375 0.1501 0.0452 1.0000 Uiso .
H392 H 0.2079 0.5251 0.2842 0.0474 1.0000 Uiso .
H401 H 0.1713 0.5585 0.3466 0.0465 1.0000 Uiso .
H402 H 0.3321 0.5537 0.3709 0.0456 1.0000 Uiso .
H411 H 0.9504 0.5979 -0.3390 0.0501 1.0000 Uiso .
H421 H 0.9583 0.6323 -0.3985 0.0544 1.0000 Uiso .
H431 H 0.3501 0.6183 0.5340 0.0380 1.0000 Uiso .
H441 H 0.3194 0.5842 0.4639 0.0431 1.0000 Uiso .
H471 H 0.6396 0.6682 0.8742 0.0447 1.0000 Uiso .
H481 H 0.6688 0.6328 0.8740 0.0412 1.0000 Uiso .
H511 H 0.6541 0.6005 0.9450 0.0504 1.0000 Uiso .
H512 H 0.6470 0.5959 0.7919 0.0494 1.0000 Uiso .
H521 H 0.5330 0.5715 0.9937 0.0493 1.0000 Uiso .
H522 H 0.6588 0.5650 0.9012 0.0496 1.0000 Uiso .
H571 H 0.2866 0.5658 0.9013 0.0445 1.0000 Uiso .
H581 H 0.0792 0.5556 0.7290 0.0411 1.0000 Uiso .
H582 H 0.1327 0.5523 0.5811 0.0439 1.0000 Uiso .
H591 H 0.1552 0.5210 0.7670 0.0465 1.0000 Uiso .
H592 H 0.1780 0.5186 0.6125 0.0439 1.0000 Uiso .
H601 H -0.0781 0.5250 0.7451 0.0429 1.0000 Uiso .
H602 H -0.0314 0.5043 0.6758 0.0440 1.0000 Uiso .
H651 H -0.2680 0.5429 0.5930 0.0401 1.0000 Uiso .
H661 H -0.3180 0.5456 0.2252 0.0521 1.0000 Uiso .
H662 H -0.4224 0.5421 0.3437 0.0530 1.0000 Uiso .
H671 H -0.3981 0.5771 0.2796 0.0497 1.0000 Uiso .
H672 H -0.3689 0.5737 0.4320 0.0499 1.0000 Uiso .
H701 H 0.0215 0.5953 0.3513 0.0402 1.0000 Uiso .
H711 H 0.0837 0.6295 0.3197 0.0416 1.0000 Uiso .
H741 H 0.0927 0.6656 0.3534 0.0553 1.0000 Uiso .
H742 H 0.1052 0.6598 0.2008 0.0552 1.0000 Uiso .
H751 H -0.0167 0.6967 0.2946 0.0626 1.0000 Uiso .
H752 H 0.0115 0.6922 0.1436 0.0620 1.0000 Uiso .
H771 H 0.2619 0.7240 0.1905 0.0860 1.0000 Uiso .
H772 H 0.1021 0.7240 0.1621 0.0861 1.0000 Uiso .
H781 H 0.1364 0.7466 0.3312 0.1099 1.0000 Uiso .
H782 H 0.0713 0.7270 0.3972 0.1101 1.0000 Uiso .
H801 H 0.2791 0.7569 0.5110 0.0971 1.0000 Uiso .
H802 H 0.2017 0.7400 0.5953 0.0971 1.0000 Uiso .
H811 H 0.4128 0.7501 0.6834 0.0860 1.0000 Uiso .
H812 H 0.4794 0.7385 0.5618 0.0862 1.0000 Uiso .
H831 H 0.3843 0.7286 0.8757 0.0399 1.0000 Uiso .
H832 H 0.2346 0.7277 0.8083 0.0416 1.0000 Uiso .
H841 H 0.2568 0.6989 0.9449 0.0418 1.0000 Uiso .
H842 H 0.2439 0.6918 0.7964 0.0400 1.0000 Uiso .
H851 H -0.3161 0.6440 0.2775 0.0635 1.0000 Uiso .
H861 H -0.3722 0.6097 0.2956 0.0602 1.0000 Uiso .
H871 H 0.2603 0.6259 0.8639 0.0338 1.0000 Uiso .
H881 H 0.2316 0.6613 0.8687 0.0390 1.0000 Uiso .

loop_
_atom_site_aniso_label
_atom_site_aniso_U_11
_atom_site_aniso_U_22
_atom_site_aniso_U_33
_atom_site_aniso_U_23
_atom_site_aniso_U_13
_atom_site_aniso_U_12
O1 0.0515(19) 0.0355(15) 0.0337(16) 0.0011(14) 0.0050(15) -0.0060(14)
C2 0.0234(17) 0.036(2) 0.0290(19) 0.0002(16) 0.0022(15) 0.0030(15)
C3 0.033(2) 0.038(2) 0.0256(19) -0.0015(16) 0.0018(17) 0.0026(16)
C4 0.033(2) 0.034(2) 0.029(2) 0.0024(17) 0.0043(17) 0.0068(16)
C5 0.0267(18) 0.036(2) 0.029(2) -0.0003(16) -0.0010(16) 0.0072(15)
O6 0.059(2) 0.0342(15) 0.0280(15) -0.0017(13) -0.0046(15) 0.0055(14)
C7 0.060(3) 0.038(2) 0.027(2) -0.0006(18) 0.001(2) -0.001(2)
C8 0.055(3) 0.035(2) 0.031(2) -0.0057(18) 0.005(2) 0.000(2)
N9 0.050(2) 0.0321(18) 0.0271(17) -0.0030(14) -0.0062(16) 0.0063(16)
N10 0.046(2) 0.056(2) 0.0305(19) -0.0026(18) -0.0134(18) -0.0016(19)
N11 0.037(2) 0.057(2) 0.042(2) -0.001(2) -0.0088(19) 0.0018(18)
C12 0.031(2) 0.046(2) 0.033(2) -0.0005(19) -0.0035(18) 0.0057(18)
C13 0.030(2) 0.054(3) 0.032(2) 0.004(2) -0.0100(18) 0.0015(18)
C14 0.027(2) 0.060(3) 0.042(3) 0.005(2) -0.0072(19) 0.0012(19)
C15 0.032(2) 0.043(2) 0.036(2) 0.0019(19) -0.0019(18) -0.0002(17)
C16 0.031(2) 0.040(2) 0.038(2) 0.0010(19) -0.0025(18) 0.0004(17)
C17 0.0244(17) 0.0316(18) 0.034(2) 0.0062(16) -0.0037(16) -0.0059(14)
N18 0.0227(15) 0.0422(19) 0.040(2) 0.0010(17) -0.0049(15) -0.0034(14)
N19 0.0189(14) 0.047(2) 0.043(2) 0.0013(17) -0.0085(15) -0.0027(14)
N20 0.0239(15) 0.0314(16) 0.0355(19) 0.0033(14) -0.0091(14) -0.0005(12)
C21 0.0222(17) 0.035(2) 0.036(2) 0.0069(17) -0.0057(16) -0.0032(15)
C22 0.029(2) 0.048(2) 0.034(2) 0.002(2) -0.0031(18) 0.0039(17)
C23 0.041(2) 0.044(2) 0.028(2) -0.0007(18) -0.0110(19) 0.0078(19)
O24 0.0431(17) 0.0397(16) 0.0387(18) 0.0005(14) -0.0184(15) 0.0022(14)
C25 0.0275(19) 0.043(2) 0.031(2) -0.0006(18) -0.0055(17) 0.0040(16)
C26 0.0251(19) 0.046(2) 0.028(2) -0.0068(18) -0.0053(16) -0.0030(16)
C27 0.031(2) 0.050(2) 0.0222(18) -0.0012(18) -0.0018(16) -0.0024(18)
C28 0.0280(19) 0.045(2) 0.028(2) 0.0023(18) 0.0018(17) 0.0007(16)
O29 0.053(2) 0.0424(16) 0.0302(16) 0.0032(14) 0.0035(15) 0.0016(14)
C30 0.028(2) 0.059(3) 0.027(2) 0.011(2) -0.0017(17) -0.0006(19)
C31 0.029(2) 0.063(3) 0.033(2) 0.016(2) 0.0012(18) 0.0118(19)
O32 0.0340(16) 0.0384(16) 0.0447(19) 0.0116(14) 0.0023(14) 0.0112(13)
C33 0.066(3) 0.038(2) 0.031(2) 0.0071(19) 0.013(2) 0.019(2)
C34 0.075(4) 0.031(2) 0.054(3) -0.002(2) 0.022(3) 0.001(2)
O35 0.095(4) 0.045(2) 0.113(5) -0.011(3) 0.059(4) -0.010(2)
C36 0.103(6) 0.056(4) 0.117(7) -0.038(4) 0.055(6) -0.029(4)
C37 0.064(3) 0.041(3) 0.064(4) -0.019(3) 0.014(3) -0.021(2)
O38 0.0280(16) 0.056(2) 0.097(3) -0.039(2) 0.0000(19) -0.0065(15)
C39 0.0261(19) 0.038(2) 0.049(3) 0.003(2) -0.0061(19) -0.0010(16)
C40 0.0283(18) 0.039(2) 0.037(2) 0.0062(18) -0.0021(18) 0.0035(16)
C41 0.061(3) 0.046(3) 0.027(2) -0.0022(19) 0.004(2) 0.005(2)
C42 0.069(3) 0.043(2) 0.028(2) 0.0014(19) -0.008(2) 0.004(2)
C43 0.031(2) 0.040(2) 0.0254(19) -0.0013(17) -0.0041(16) 0.0068(16)
C44 0.0303(19) 0.036(2) 0.032(2) 0.0058(17) 0.0030(17) 0.0040(16)
O45 0.0193(12) 0.0274(13) 0.060(2) 0.0010(14) -0.0110(14) 0.0008(10)
C46 0.0184(15) 0.0284(17) 0.0316(19) -0.0001(16) -0.0036(15) 0.0017(13)
C47 0.0127(14) 0.0348(19) 0.053(3) 0.003(2) -0.0064(17) -0.0021(13)
C48 0.0115(14) 0.038(2) 0.056(3) 0.001(2) -0.0029(17) -0.0006(13)
C49 0.0176(15) 0.0301(17) 0.0314(19) 0.0014(16) 0.0021(15) -0.0005(13)
O50 0.0209(12) 0.0274(13) 0.0521(19) 0.0029(14) 0.0001(13) 0.0031(10)
C51 0.0211(17) 0.0340(19) 0.057(3) -0.005(2) -0.0100(19) 0.0062(14)
C52 0.034(2) 0.033(2) 0.057(3) -0.005(2) -0.017(2) 0.0055(16)
N53 0.0307(17) 0.0261(15) 0.043(2) -0.0036(15) -0.0034(16) 0.0028(13)
N54 0.0303(18) 0.049(2) 0.046(2) -0.0045(19) 0.0043(17) 0.0049(16)
N55 0.0359(19) 0.053(2) 0.036(2) -0.0055(18) 0.0018(17) 0.0029(17)
C56 0.0279(19) 0.0297(18) 0.036(2) -0.0007(17) 0.0011(17) 0.0027(15)
C57 0.035(2) 0.035(2) 0.037(2) -0.0077(18) 0.0015(19) 0.0036(16)
C58 0.0249(18) 0.036(2) 0.037(2) -0.0038(18) -0.0007(17) 0.0032(15)
C59 0.035(2) 0.036(2) 0.043(2) 0.0034(19) -0.009(2) 0.0031(17)
C60 0.030(2) 0.046(2) 0.032(2) 0.0086(19) 0.0050(18) -0.0059(18)
C61 0.0186(16) 0.0325(19) 0.034(2) 0.0029(16) 0.0043(16) -0.0049(14)
N62 0.042(2) 0.049(2) 0.0301(19) 0.0002(17) -0.0012(17) 0.0115(17)
N63 0.045(2) 0.052(2) 0.033(2) -0.0057(18) 0.0008(18) 0.0153(19)
N64 0.0282(16) 0.0298(16) 0.040(2) 0.0021(15) -0.0075(15) -0.0006(13)
C65 0.0207(17) 0.035(2) 0.036(2) -0.0002(17) 0.0041(16) -0.0026(15)
C66 0.033(2) 0.047(3) 0.058(3) 0.008(2) -0.017(2) -0.0020(19)
C67 0.0258(19) 0.043(2) 0.056(3) 0.008(2) -0.005(2) 0.0053(17)
O68 0.0221(13) 0.0389(16) 0.064(2) 0.0091(16) 0.0058(15) 0.0050(11)
C69 0.0249(18) 0.038(2) 0.043(2) 0.0029(19) 0.0000(18) 0.0053(16)
C70 0.0270(18) 0.041(2) 0.036(2) 0.0005(18) -0.0053(17) 0.0092(16)
C71 0.0242(18) 0.048(2) 0.035(2) -0.008(2) -0.0035(17) 0.0002(17)
C72 0.0303(19) 0.040(2) 0.040(2) -0.0027(19) 0.0065(19) 0.0037(17)
O73 0.0339(16) 0.0398(17) 0.078(3) -0.0022(18) 0.0018(18) -0.0013(14)
C74 0.043(3) 0.054(3) 0.052(3) 0.003(2) -0.010(2) -0.013(2)
C75 0.049(3) 0.058(3) 0.063(4) 0.006(3) -0.003(3) -0.003(2)
O76 0.063(2) 0.0428(19) 0.077(3) 0.004(2) -0.032(2) -0.0052(17)
C77 0.092(5) 0.047(3) 0.061(4) 0.012(3) -0.040(4) -0.009(3)
C78 0.121(7) 0.029(3) 0.120(7) 0.011(4) -0.034(6) 0.001(3)
O79 0.098(4) 0.052(2) 0.065(3) 0.004(2) -0.032(3) 0.006(2)
C80 0.081(5) 0.031(2) 0.117(7) 0.014(4) -0.013(5) -0.003(3)
C81 0.083(4) 0.040(3) 0.067(4) 0.005(3) -0.012(4) -0.015(3)
O82 0.099(3) 0.0296(16) 0.046(2) -0.0034(15) 0.008(2) -0.0022(18)
C83 0.0245(17) 0.0281(18) 0.044(2) -0.0076(18) -0.0081(18) 0.0047(14)
C84 0.0221(16) 0.0308(18) 0.042(2) -0.0046(17) -0.0047(17) 0.0039(14)
C85 0.028(2) 0.044(3) 0.083(4) 0.006(3) 0.009(3) 0.0102(18)
C86 0.0200(17) 0.045(2) 0.078(4) 0.006(3) 0.007(2) 0.0048(17)
C87 0.0195(15) 0.0321(18) 0.0271(18) 0.0048(16) -0.0047(15) -0.0022(13)
C88 0.0189(15) 0.0332(18) 0.0285(19) 0.0015(16) -0.0010(15) 0.0000(13)

loop_
_atom_type_symbol
_atom_type_scat_dispersion_real
_atom_type_scat_dispersion_imag
_atom_type_scat_Cromer_Mann_a1
_atom_type_scat_Cromer_Mann_b1
_atom_type_scat_Cromer_Mann_a2
_atom_type_scat_Cromer_Mann_b2
_atom_type_scat_Cromer_Mann_a3
_atom_type_scat_Cromer_Mann_b3
_atom_type_scat_Cromer_Mann_a4
_atom_type_scat_Cromer_Mann_b4
_atom_type_scat_Cromer_Mann_c
_atom_type_scat_source
C 0.0033 0.0016 2.3100 20.8439 1.0200 10.2075 1.5886 0.5687 0.8650 51.6512 0.2156 'International Tables Vol C 4.2.6.8 and 6.1.1.4'
H 0.0000 0.0000 0.4930 10.5109 0.3229 26.1257 0.1402 3.1424 0.0408 57.7998 0.0030 'International Tables Vol C 4.2.6.8 and 6.1.1.4'
N 0.0061 0.0033 12.2126 0.0057 3.1322 9.8933 2.0125 28.9975 1.1663 0.5826 -11.5290 'International Tables Vol C 4.2.6.8 and 6.1.1.4'
O 0.0106 0.0060 3.0485 13.2771 2.2868 5.7011 1.5463 0.3239 0.8670 32.9089 0.2508 'International Tables Vol C 4.2.6.8 and 6.1.1.4'

loop_
_geom_angle_atom_site_label_1
_geom_angle_atom_site_label_2
_geom_angle_atom_site_label_3
_geom_angle
_geom_angle_publ_flag
C2 O1 C40 117.7(3) yes
O1 C2 C3 114.4(4) yes
O1 C2 C44 125.2(4) yes
C3 C2 C44 120.4(4) yes
C2 C3 C4 119.8(4) yes
C2 C3 H31 119.0 no
C4 C3 H31 121.2 no
C3 C4 C5 120.4(4) yes
C3 C4 H41 120.1 no
C5 C4 H41 119.5 no
C4 C5 O6 114.9(4) yes
C4 C5 C43 119.3(4) yes
O6 C5 C43 125.8(4) yes
C5 O6 C7 117.7(3) yes
O6 C7 C8 105.9(4) yes
O6 C7 H71 109.6 no
C8 C7 H71 109.3 no
O6 C7 H72 110.5 no
C8 C7 H72 111.2 no
H71 C7 H72 110.1 no
C7 C8 N9 112.9(4) yes
C7 C8 H81 108.1 no
N9 C8 H81 108.9 no
C7 C8 H82 108.2 no
N9 C8 H82 109.6 no
H81 C8 H82 109.2 no
C8 N9 N10 121.1(4) yes
C8 N9 C13 128.6(4) yes
N10 N9 C13 110.2(4) yes
N9 N10 N11 107.2(4) yes
N10 N11 C12 110.4(4) yes
N11 C12 C13 107.4(4) yes
N11 C12 C14 121.3(4) yes
C13 C12 C14 131.3(4) yes
C12 C13 N9 104.8(4) yes
C12 C13 H131 127.8 no
N9 C13 H131 127.5 no
C12 C14 C15 113.8(4) yes
C12 C14 H141 110.1 no
C15 C14 H141 109.6 no
C12 C14 H142 105.1 no
C15 C14 H142 109.2 no
H141 C14 H142 108.9 no
C14 C15 C16 113.6(4) yes
C14 C15 H151 106.6 no
C16 C15 H151 107.3 no
C14 C15 H152 110.8 no
C16 C15 H152 108.3 no
H151 C15 H152 110.1 no
C15 C16 C17 114.6(4) yes
C15 C16 H161 106.3 no
C17 C16 H161 109.6 no
C15 C16 H162 108.9 no
C17 C16 H162 107.5 no
H161 C16 H162 110.0 no
C16 C17 N18 120.8(4) yes
C16 C17 C21 131.4(4) yes
N18 C17 C21 107.7(4) yes
C17 N18 N19 109.0(4) yes
N18 N19 N20 106.8(3) yes
N19 N20 C21 111.2(4) yes
N19 N20 C22 119.3(3) yes
C21 N20 C22 129.4(4) yes
C17 C21 N20 105.2(3) yes
C17 C21 H211 128.7 no
N20 C21 H211 126.0 no
N20 C22 C23 113.3(4) yes
N20 C22 H221 110.1 no
C23 C22 H221 110.0 no
N20 C22 H222 106.3 no
C23 C22 H222 107.8 no
H221 C22 H222 109.2 no
C22 C23 O24 107.4(4) yes
C22 C23 H231 110.0 no
O24 C23 H231 110.5 no
C22 C23 H232 110.2 no
O24 C23 H232 108.8 no
H231 C23 H232 110.0 no
C23 O24 C25 117.4(3) yes
O24 C25 C26 116.5(4) yes
O24 C25 C42 123.8(4) yes
C26 C25 C42 119.6(4) yes
C25 C26 C27 120.8(4) yes
C25 C26 H261 120.8 no
C27 C26 H261 118.4 no
C26 C27 C28 120.1(4) yes
C26 C27 H271 121.8 no
C28 C27 H271 118.1 no
C27 C28 O29 124.9(4) yes
C27 C28 C41 119.2(4) yes
O29 C28 C41 115.9(4) yes
C28 O29 C30 116.8(4) yes
O29 C30 C31 109.0(4) yes
O29 C30 H301 111.1 no
C31 C30 H301 109.9 no
O29 C30 H302 108.8 no
C31 C30 H302 108.6 no
H301 C30 H302 109.4 no
C30 C31 O32 109.8(3) yes
C30 C31 H311 110.5 no
O32 C31 H311 111.4 no
C30 C31 H312 108.3 no
O32 C31 H312 107.0 no
H311 C31 H312 109.7 no
C31 O32 C33 112.7(3) yes
O32 C33 C34 108.5(4) yes
O32 C33 H331 109.7 no
C34 C33 H331 109.0 no
O32 C33 H332 111.0 no
C34 C33 H332 109.6 no
H331 C33 H332 109.0 no
C33 C34 O35 114.8(5) yes
C33 C34 H341 107.3 no
O35 C34 H341 105.6 no
C33 C34 H342 109.0 no
O35 C34 H342 110.4 no
H341 C34 H342 109.5 no
C34 O35 C36 115.0(5) yes
O35 C36 C37 110.4(6) yes
O35 C36 H361 107.8 no
C37 C36 H361 109.5 no
O35 C36 H362 104.2 no
C37 C36 H362 108.9 no
H361 C36 H362 115.9 no
C36 C37 O38 110.2(5) yes
C36 C37 H371 108.6 no
O38 C37 H371 108.1 no
C36 C37 H372 109.5 no
O38 C37 H372 109.7 no
H371 C37 H372 110.6 no
C37 O38 C39 113.0(4) yes
O38 C39 C40 108.6(3) yes
O38 C39 H391 110.4 no
C40 C39 H391 111.2 no
O38 C39 H392 107.5 no
C40 C39 H392 110.3 no
H391 C39 H392 108.8 no
C39 C40 O1 109.4(4) yes
C39 C40 H401 109.0 no
O1 C40 H401 109.5 no
C39 C40 H402 108.9 no
O1 C40 H402 110.0 no
H401 C40 H402 110.0 no
C28 C41 C42 120.0(5) yes
C28 C41 H411 120.8 no
C42 C41 H411 119.1 no
C41 C42 C25 120.3(5) yes
C41 C42 H421 120.3 no
C25 C42 H421 119.4 no
C5 C43 C44 120.5(4) yes
C5 C43 H431 120.1 no
C44 C43 H431 119.3 no
C43 C44 C2 119.6(4) yes
C43 C44 H441 121.2 no
C2 C44 H441 119.2 no
C46 O45 C84 118.0(3) yes
O45 C46 C47 115.6(3) yes
O45 C46 C88 125.1(3) yes
C47 C46 C88 119.3(3) yes
C46 C47 C48 120.8(3) yes
C46 C47 H471 118.1 no
C48 C47 H471 121.1 no
C47 C48 C49 119.7(3) yes
C47 C48 H481 119.4 no
C49 C48 H481 121.0 no
C48 C49 O50 124.5(3) yes
C48 C49 C87 119.5(3) yes
O50 C49 C87 115.9(3) yes
C49 O50 C51 118.4(3) yes
O50 C51 C52 107.0(3) yes
O50 C51 H511 110.2 no
C52 C51 H511 108.9 no
O50 C51 H512 112.5 no
C52 C51 H512 108.9 no
H511 C51 H512 109.2 no
C51 C52 N53 111.5(4) yes
C51 C52 H521 108.1 no
N53 C52 H521 107.7 no
C51 C52 H522 109.4 no
N53 C52 H522 109.8 no
H521 C52 H522 110.3 no
C52 N53 N54 121.5(4) yes
C52 N53 C57 127.0(4) yes
N54 N53 C57 111.4(4) yes
N53 N54 N55 106.6(4) yes
N54 N55 C56 108.6(4) yes
N55 C56 C57 108.4(4) yes
N55 C56 C58 122.7(4) yes
C57 C56 C58 128.8(4) yes
C56 C57 N53 105.0(4) yes
C56 C57 H571 127.6 no
N53 C57 H571 127.4 no
C56 C58 C59 112.0(3) yes
C56 C58 H581 111.0 no
C59 C58 H581 110.6 no
C56 C58 H582 107.6 no
C59 C58 H582 107.3 no
H581 C58 H582 108.2 no
C58 C59 C60 113.5(4) yes
C58 C59 H591 107.3 no
C60 C59 H591 106.5 no
C58 C59 H592 108.7 no
C60 C59 H592 110.2 no
H591 C59 H592 110.7 no
C59 C60 C61 114.0(4) yes
C59 C60 H601 110.3 no
C61 C60 H601 107.6 no
C59 C60 H602 108.4 no
C61 C60 H602 106.7 no
H601 C60 H602 109.8 no
C60 C61 N62 122.8(4) yes
C60 C61 C65 129.1(4) yes
N62 C61 C65 108.1(4) yes
C61 N62 N63 109.5(4) yes
N62 N63 N64 107.3(4) yes
N63 N64 C65 110.5(4) yes
N63 N64 C66 120.0(4) yes
C65 N64 C66 129.5(4) yes
C61 C65 N64 104.6(4) yes
C61 C65 H651 129.0 no
N64 C65 H651 126.4 no
N64 C66 C67 112.0(4) yes
N64 C66 H661 109.7 no
C67 C66 H661 108.7 no
N64 C66 H662 107.8 no
C67 C66 H662 109.0 no
H661 C66 H662 109.6 no
C66 C67 O68 107.8(4) yes
C66 C67 H671 108.0 no
O68 C67 H671 109.9 no
C66 C67 H672 111.0 no
O68 C67 H672 111.5 no
H671 C67 H672 108.6 no
C67 O68 C69 119.1(3) yes
O68 C69 C70 115.4(3) yes
O68 C69 C86 124.9(4) yes
C70 C69 C86 119.5(4) yes
C69 C70 C71 120.8(4) yes
C69 C70 H701 118.5 no
C71 C70 H701 120.8 no
C70 C71 C72 119.6(4) yes
C70 C71 H711 119.5 no
C72 C71 H711 120.9 no
C71 C72 O73 124.3(4) yes
C71 C72 C85 119.6(4) yes
O73 C72 C85 116.1(4) yes
C72 O73 C74 118.3(4) yes
O73 C74 C75 104.5(4) yes
O73 C74 H741 109.1 no
C75 C74 H741 110.6 no
O73 C74 H742 110.5 no
C75 C74 H742 112.5 no
H741 C74 H742 109.5 no
C74 C75 O76 108.2(4) yes
C74 C75 H751 109.7 no
O76 C75 H751 107.7 no
C74 C75 H752 111.7 no
O76 C75 H752 109.1 no
H751 C75 H752 110.4 no
C75 O76 C77 111.7(4) yes
O76 C77 C78 113.4(5) yes
O76 C77 H771 107.2 no
C78 C77 H771 106.7 no
O76 C77 H772 111.0 no
C78 C77 H772 110.1 no
H771 C77 H772 108.1 no
C77 C78 O79 109.4(6) yes
C77 C78 H781 110.6 no
O79 C78 H781 111.3 no
C77 C78 H782 108.5 no
O79 C78 H782 109.3 no
H781 C78 H782 107.6 no
C78 O79 C80 116.6(5) yes
O79 C80 C81 112.6(5) yes
O79 C80 H801 108.7 no
C81 C80 H801 110.7 no
O79 C80 H802 105.2 no
C81 C80 H802 108.1 no
H801 C80 H802 111.5 no
C80 C81 O82 110.6(5) yes
C80 C81 H811 108.2 no
O82 C81 H811 110.5 no
C80 C81 H812 107.4 no
O82 C81 H812 109.8 no
H811 C81 H812 110.2 no
C81 O82 C83 115.9(4) yes
O82 C83 C84 107.8(3) yes
O82 C83 H831 108.3 no
C84 C83 H831 112.1 no
O82 C83 H832 111.6 no
C84 C83 H832 108.2 no
H831 C83 H832 108.9 no
C83 C84 O45 108.3(3) yes
C83 C84 H841 110.8 no
O45 C84 H841 108.9 no
C83 C84 H842 110.5 no
O45 C84 H842 110.2 no
H841 C84 H842 108.0 no
C72 C85 C86 120.0(4) yes
C72 C85 H851 119.8 no
C86 C85 H851 120.2 no
C69 C86 C85 120.4(4) yes
C69 C86 H861 119.4 no
C85 C86 H861 120.2 no
C49 C87 C88 121.5(3) yes
C49 C87 H871 118.3 no
C88 C87 H871 120.2 no
C46 C88 C87 119.3(3) yes
C46 C88 H881 120.3 no
C87 C88 H881 120.4 no

loop_
_geom_bond_atom_site_label_1
_geom_bond_atom_site_label_2
_geom_bond_distance
_geom_bond_publ_flag
O1 C2 1.383(5) yes
O1 C40 1.419(4) yes
C2 C3 1.391(6) yes
C2 C44 1.383(6) yes
C3 C4 1.388(6) yes
C3 H31 0.913 no
C4 C5 1.392(6) yes
C4 H41 0.933 no
C5 O6 1.366(5) yes
C5 C43 1.392(6) yes
O6 C7 1.423(6) yes
C7 C8 1.521(6) yes
C7 H71 0.969 no
C7 H72 0.976 no
C8 N9 1.449(7) yes
C8 H81 0.983 no
C8 H82 0.963 no
N9 N10 1.341(6) yes
N9 C13 1.346(6) yes
N10 N11 1.296(7) yes
N11 C12 1.337(6) yes
C12 C13 1.381(7) yes
C12 C14 1.494(7) yes
C13 H131 0.932 no
C14 C15 1.519(7) yes
C14 H141 0.972 no
C14 H142 0.962 no
C15 C16 1.531(7) yes
C15 H151 0.965 no
C15 H152 0.979 no
C16 C17 1.488(6) yes
C16 H161 0.987 no
C16 H162 0.962 no
C17 N18 1.373(5) yes
C17 C21 1.379(6) yes
N18 N19 1.327(6) yes
N19 N20 1.350(5) yes
N20 C21 1.347(5) yes
N20 C22 1.449(6) yes
C21 H211 0.931 no
C22 C23 1.520(7) yes
C22 H221 0.971 no
C22 H222 0.972 no
C23 O24 1.429(5) yes
C23 H231 0.977 no
C23 H232 0.968 no
O24 C25 1.380(6) yes
C25 C26 1.389(6) yes
C25 C42 1.382(7) yes
C26 C27 1.377(7) yes
C26 H261 0.915 no
C27 C28 1.398(6) yes
C27 H271 0.930 no
C28 O29 1.375(6) yes
C28 C41 1.397(6) yes
O29 C30 1.420(4) yes
C30 C31 1.496(6) yes
C30 H301 0.967 no
C30 H302 0.973 no
C31 O32 1.415(4) yes
C31 H311 0.965 no
C31 H312 0.968 no
O32 C33 1.421(4) yes
C33 C34 1.489(6) yes
C33 H331 0.979 no
C33 H332 0.980 no
C34 O35 1.410(4) yes
C34 H341 0.972 no
C34 H342 0.970 no
O35 C36 1.393(4) yes
C36 C37 1.460(7) yes
C36 H361 0.892 no
C36 H362 0.975 no
C37 O38 1.409(4) yes
C37 H371 0.964 no
C37 H372 0.973 no
O38 C39 1.400(4) yes
C39 C40 1.491(5) yes
C39 H391 0.984 no
C39 H392 0.974 no
C40 H401 0.991 no
C40 H402 0.984 no
C41 C42 1.392(7) yes
C41 H411 0.939 no
C42 H421 0.932 no
C43 C44 1.394(6) yes
C43 H431 0.942 no
C44 H441 0.945 no
O45 C46 1.371(4) yes
O45 C84 1.418(3) yes
C46 C47 1.390(5) yes
C46 C88 1.394(5) yes
C47 C48 1.383(6) yes
C47 H471 0.927 no
C48 C49 1.390(5) yes
C48 H481 0.940 no
C49 O50 1.382(4) yes
C49 C87 1.376(5) yes
O50 C51 1.418(4) yes
C51 C52 1.507(6) yes
C51 H511 0.963 no
C51 H512 0.975 no
C52 N53 1.463(6) yes
C52 H521 0.976 no
C52 H522 0.975 no
N53 N54 1.336(6) yes
N53 C57 1.343(6) yes
N54 N55 1.334(6) yes
N55 C56 1.355(6) yes
C56 C57 1.366(6) yes
C56 C58 1.502(6) yes
C57 H571 0.929 no
C58 C59 1.513(6) yes
C58 H581 0.990 no
C58 H582 0.985 no
C59 C60 1.527(6) yes
C59 H591 0.949 no
C59 H592 0.979 no
C60 C61 1.492(6) yes
C60 H601 0.974 no
C60 H602 0.966 no
C61 N62 1.349(6) yes
C61 C65 1.371(6) yes
N62 N63 1.309(6) yes
N63 N64 1.339(5) yes
N64 C65 1.356(6) yes
N64 C66 1.461(6) yes
C65 H651 0.942 no
C66 C67 1.507(7) yes
C66 H661 0.969 no
C66 H662 0.976 no
C67 O68 1.410(5) yes
C67 H671 0.981 no
C67 H672 0.968 no
O68 C69 1.383(5) yes
C69 C70 1.376(6) yes
C69 C86 1.390(6) yes
C70 C71 1.388(7) yes
C70 H701 0.938 no
C71 C72 1.383(6) yes
C71 H711 0.936 no
C72 O73 1.383(6) yes
C72 C85 1.403(6) yes
O73 C74 1.405(4) yes
C74 C75 1.504(6) yes
C74 H741 0.974 no
C74 H742 0.977 no
C75 O76 1.398(4) yes
C75 H751 0.960 no
C75 H752 0.965 no
O76 C77 1.418(4) yes
C77 C78 1.498(8) yes
C77 H771 0.985 no
C77 H772 0.972 no
C78 O79 1.419(4) yes
C78 H781 0.972 no
C78 H782 0.981 no
O79 C80 1.402(4) yes
C80 C81 1.460(7) yes
C80 H801 0.962 no
C80 H802 0.952 no
C81 O82 1.412(4) yes
C81 H811 0.964 no
C81 H812 0.966 no
O82 C83 1.417(4) yes
C83 C84 1.498(5) yes
C83 H831 0.993 no
C83 H832 0.989 no
C84 H841 0.974 no
C84 H842 0.975 no
C85 C86 1.369(7) yes
C85 H851 0.932 no
C86 H861 0.929 no
C87 C88 1.382(5) yes
C87 H871 0.934 no
C88 H881 0.932 no

loop_
_geom_hbond_atom_site_label_D
_geom_hbond_atom_site_label_H
_geom_hbond_atom_site_label_A
_geom_hbond_site_symmetry_A
_geom_hbond_angle_DHA
_geom_hbond_distance_DH
_geom_hbond_distance_HA
_geom_hbond_distance_DA
_geom_hbond_publ_flag
C3 H31 O50 1_554 143 0.91 2.56 3.332(7) yes
C8 H81 O82 . 126 0.98 2.45 3.128(7) yes
C15 H152 O45 1_554 164 0.98 2.51 3.465(7) yes
C21 H211 N10 1_554 137 0.93 2.60 3.336(7) yes
C22 H221 N11 1_554 146 0.97 2.41 3.262(7) yes
C33 H331 N63 1_655 150 0.98 2.60 3.484(7) yes
C52 H522 O32 1_556 156 0.97 2.28 3.191(7) yes
C65 H651 N54 1_455 158 0.94 2.53 3.419(7) yes
C83 H832 N19 1_456 132 0.99 2.60 3.340(7) yes
